data_1539701
loop_
_publ_author_name
'Eisenmann, B.'
'Hofmann, A.'

_publ_section_title
;
 Schichtanionen in den Kristallstrukturen der isotypen Verbindungen
 Sr2(Ga2S5), Ba2(In2S5) und Ba2(In2Se5)
;
_journal_name_full 'Zeitschrift fuer Anorganische und Allgemeine Chemie'
_journal_page_first 151
_journal_page_last 159
_journal_volume 580
_journal_year 1990
_chemical_formula_sum 'Ba2 In2 Se5'
_chemical_name_systematic 'Ba2 (In2 Se5)'
_space_group_IT_number 61
_symmetry_space_group_name_Hall '-P 2ac 2ab'
_symmetry_space_group_name_H-M 'P b c a'
_cell_angle_alpha 90
_cell_angle_beta 90
_cell_angle_gamma 90
_cell_formula_units_Z 8
_cell_length_a 13.657
_cell_length_b 13.182
_cell_length_c 12.225
_cell_volume 2200.825
_citation_journal_id_ASTM ZAACAB
_cod_data_source_file Eisenmann_ZAACAB_1990_1932.cif
_cod_data_source_block Ba2In2Se5
_cod_database_code 1539701

loop_
_symmetry_equiv_pos_as_xyz
x,y,z
-x+1/2,-y,z+1/2
x+1/2,-y+1/2,-z
-x,y+1/2,-z+1/2
-x,-y,-z
x-1/2,y,-z-1/2
-x-1/2,y-1/2,z
x,-y-1/2,z-1/2

loop_
_atom_site_label
_atom_site_type_symbol
_atom_site_fract_x
_atom_site_fract_y
_atom_site_fract_z
_atom_site_occupancy
_atom_site_U_iso_or_equiv
Se2 Se-2 0.4739 0.376 0.0906 1 0.0
Ba1 Ba+2 0.6926 0.0299 0.4951 1 0.0
Se5 Se-2 0.0431 0.1449 0.2334 1 0.0
Se3 Se-2 0.9266 0.1072 0.5675 1 0.0
Se4 Se-2 0.7113 0.0126 0.7597 1 0.0
In1 In+3 0.4733 0.9651 0.2281 1 0.0
Se1 Se-2 0.2264 0.2826 0.9978 1 0.0
Ba2 Ba+2 0.8096 0.244 0.2496 1 0.0
In2 In+3 0.0511 0.1957 0.4398 1 0.0
